data_4068215
loop_
_publ_author_name
'Adams, Richard D.'
'Kan, Yuwei'
'Zhang, Qiang'
'Hall, Michael B.'
'Trufan, Eszter'

_publ_section_title
;
 Bonding and Reactivity in the Electronically Unsaturated Hydrogen-Bridged
 Dimer [Ru3(CO)8(\m3-CMe)(\m-H)2(\m3-H)]2
;
_journal_issue 1
_journal_name_full Organometallics
_journal_page_first 50
_journal_paper_doi 10.1021/om2012375
_journal_volume 31
_journal_year 2012
_chemical_formula_sum 'C34.5 H29 Cl O7 P2 Ru3'
_chemical_formula_weight 956.18
_chemical_name_systematic
; 
 ? 
;
_space_group_IT_number 14
_symmetry_cell_setting monoclinic
_symmetry_space_group_name_Hall '-P 2ybc'
_symmetry_space_group_name_H-M 'P 1 21/c 1'
_atom_sites_solution_hydrogens geom
_atom_sites_solution_primary direct
_atom_sites_solution_secondary difmap
_audit_creation_method SHELXL-97
_cell_angle_alpha 90.00
_cell_angle_beta 102.7540(10)
_cell_angle_gamma 90.00
_cell_formula_units_Z 4
_cell_length_a 12.1576(5)
_cell_length_b 12.4972(5)
_cell_length_c 24.5708(10)
_cell_measurement_reflns_used 7103
_cell_measurement_temperature 294(2)
_cell_measurement_theta_max 28.21
_cell_measurement_theta_min 2.35
_cell_volume 3641.1(3)
_computing_cell_refinement 'SAINT+  V6.45 (Bruker, 2003)'
_computing_data_collection 'SMART V5.632 (Bruker, 2005)'
_computing_data_reduction 'SAINT+  V6.45'
_computing_molecular_graphics 'SHELXTL V6.1 (Sheldrick, 2000)'
_computing_publication_material 'SHELXTL V6.1'
_computing_structure_refinement 'SHELXL-97 (Sheldrick, 1997)'
_computing_structure_solution 'SHELXS-97 (Sheldrick, 1990)'
_diffrn_ambient_temperature 294(2)
_diffrn_measured_fraction_theta_full 0.999
_diffrn_measured_fraction_theta_max 0.999
_diffrn_measurement_device_type 'Bruker SMART APEX CCD diffractometer'
_diffrn_measurement_method 'omega scans'
_diffrn_radiation_monochromator graphite
_diffrn_radiation_source 'fine-focus sealed tube'
_diffrn_radiation_type MoK\a
_diffrn_radiation_wavelength 0.71073
_diffrn_reflns_av_R_equivalents 0.0417
_diffrn_reflns_av_sigmaI/netI 0.0270
_diffrn_reflns_limit_h_max 13
_diffrn_reflns_limit_h_min -13
_diffrn_reflns_limit_k_max 14
_diffrn_reflns_limit_k_min -14
_diffrn_reflns_limit_l_max 27
_diffrn_reflns_limit_l_min -27
_diffrn_reflns_number 38858
_diffrn_reflns_theta_full 23.82
_diffrn_reflns_theta_max 23.82
_diffrn_reflns_theta_min 1.70
_diffrn_standards_decay_% <1
_exptl_absorpt_coefficient_mu 1.435
_exptl_absorpt_correction_T_max 1.000
_exptl_absorpt_correction_T_min 0.878
_exptl_absorpt_correction_type multi-scan
_exptl_absorpt_process_details '(SADABS, Bruker, 1997)'
_exptl_crystal_colour Yellow
_exptl_crystal_density_diffrn 1.744
_exptl_crystal_density_method 'not measured'
_exptl_crystal_description Block
_exptl_crystal_F_000 1884
_exptl_crystal_size_max 0.20
_exptl_crystal_size_mid 0.10
_exptl_crystal_size_min 0.10
_refine_diff_density_max 0.983
_refine_diff_density_min -0.825
_refine_diff_density_rms 0.093
_refine_ls_extinction_method none
_refine_ls_goodness_of_fit_ref 1.069
_refine_ls_hydrogen_treatment mixed
_refine_ls_matrix_type full
_refine_ls_number_parameters 428
_refine_ls_number_reflns 5584
_refine_ls_number_restraints 0
_refine_ls_restrained_S_all 1.069
_refine_ls_R_factor_all 0.0453
_refine_ls_R_factor_gt 0.0401
_refine_ls_shift/su_max 0.002
_refine_ls_shift/su_mean 0.000
_refine_ls_structure_factor_coef Fsqd
_refine_ls_weighting_details 'calc w=1/[\s^2^(Fo^2^)+(0.0518P)^2^+7.2232P] where P=(Fo^2^+2Fc^2^)/3'
_refine_ls_weighting_scheme calc
_refine_ls_wR_factor_gt 0.1019
_refine_ls_wR_factor_ref 0.1068
_reflns_number_gt 4917
_reflns_number_total 5584
_reflns_threshold_expression >2sigma(I)
_cod_data_source_file om2012375_si_002.cif
_cod_data_source_block 4
_cod_depositor_comments
;
The following automatic conversions were performed:

'_symmetry_cell_setting' value 'Monoclinic' changed to 'monoclinic'
according to /home/saulius/struct/CIF-dictionaries/cif_core.dic
dictionary named 'cif_core.dic' version 2.4.1 from
2010-06-29.

'_exptl_absorpt_correction_type' value 'Multi-Scan'
changed to 'multi-scan' according to
/home/saulius/struct/CIF-dictionaries/cif_core.dic dictionary named
'cif_core.dic' version 2.4.1 from 2010-06-29.

Automatic conversion script
Id: cif_fix_values 1715 2011-07-08 13:25:40Z adriana 
;
_cod_original_sg_symbol_H-M P2(1)/c
_cod_original_formula_sum 'C34.50 H29 Cl O7 P2 Ru3'
_cod_database_code 4068215

loop_
_symmetry_equiv_pos_as_xyz
'x, y, z'
'-x, y+1/2, -z+1/2'
'-x, -y, -z'
'x, -y-1/2, z-1/2'

loop_
_atom_site_label
_atom_site_type_symbol
_atom_site_fract_x
_atom_site_fract_y
_atom_site_fract_z
_atom_site_U_iso_or_equiv
_atom_site_adp_type
_atom_site_occupancy
_atom_site_symmetry_multiplicity
_atom_site_calc_flag
_atom_site_refinement_flags
Ru1 Ru 0.17625(3) 0.38848(3) 0.877364(16) 0.03896(13) Uani 1 1 d .
Ru2 Ru 0.33902(3) 0.22348(3) 0.875475(15) 0.03850(13) Uani 1 1 d .
Ru3 Ru 0.31279(4) 0.39569(3) 0.797425(18) 0.04912(15) Uani 1 1 d .
P1 P 0.06192(10) 0.27581(9) 0.91464(5) 0.0373(3) Uani 1 1 d .
P2 P 0.23839(10) 0.09980(9) 0.91555(5) 0.0366(3) Uani 1 1 d .
H1 H 0.293(4) 0.331(4) 0.917(2) 0.067(16) Uiso 1 1 d .
H2 H 0.271(4) 0.476(4) 0.851(2) 0.054(14) Uiso 1 1 d .
H3 H 0.418(5) 0.341(5) 0.853(3) 0.09(2) Uiso 1 1 d .
C4 C 0.2006(4) 0.2806(4) 0.81721(19) 0.0410(11) Uani 1 1 d .
C5 C 0.1185(5) 0.2238(4) 0.7714(2) 0.0543(13) Uani 1 1 d .
H5A H 0.0661 0.1834 0.7872 0.081 Uiso 1 1 calc R
H5B H 0.1589 0.1763 0.7521 0.081 Uiso 1 1 calc R
H5C H 0.0781 0.2755 0.7456 0.081 Uiso 1 1 calc R
C6 C 0.0883(4) 0.1345(4) 0.90265(19) 0.0387(10) Uani 1 1 d .
H6A H 0.0531 0.1167 0.8643 0.046 Uiso 1 1 calc R
H6B H 0.0528 0.0913 0.9267 0.046 Uiso 1 1 calc R
C11 C 0.1967(5) 0.4965(4) 0.9363(2) 0.0537(13) Uani 1 1 d .
C12 C 0.0511(5) 0.4565(5) 0.8319(2) 0.0559(14) Uani 1 1 d .
C21 C 0.4832(4) 0.2182(4) 0.9276(2) 0.0503(13) Uani 1 1 d .
C22 C 0.3809(5) 0.1206(4) 0.8284(2) 0.0552(14) Uani 1 1 d .
C31 C 0.3654(6) 0.3154(5) 0.7425(3) 0.0715(18) Uani 1 1 d .
C32 C 0.4276(6) 0.5109(5) 0.8079(3) 0.0767(19) Uani 1 1 d .
C33 C 0.1969(5) 0.4577(5) 0.7412(3) 0.0637(16) Uani 1 1 d .
C34 C -0.0891(4) 0.2935(4) 0.8857(2) 0.0448(11) Uani 1 1 d .
C35 C -0.1493(5) 0.2306(5) 0.8435(2) 0.0579(14) Uani 1 1 d .
H35 H -0.1137 0.1731 0.8306 0.069 Uiso 1 1 calc R
C36 C -0.2611(5) 0.2505(6) 0.8199(3) 0.0736(18) Uani 1 1 d .
H36 H -0.3004 0.2072 0.7914 0.088 Uiso 1 1 calc R
C37 C -0.3135(6) 0.3348(7) 0.8390(3) 0.088(2) Uani 1 1 d .
H37 H -0.3893 0.3483 0.8238 0.105 Uiso 1 1 calc R
C38 C -0.2545(6) 0.3992(7) 0.8803(4) 0.099(3) Uani 1 1 d .
H38 H -0.2903 0.4573 0.8925 0.119 Uiso 1 1 calc R
C39 C -0.1441(5) 0.3793(6) 0.9037(3) 0.081(2) Uani 1 1 d .
H39 H -0.1053 0.4235 0.9320 0.097 Uiso 1 1 calc R
C40 C 0.0706(4) 0.2773(4) 0.9899(2) 0.0461(12) Uani 1 1 d .
C41 C -0.0152(5) 0.2367(5) 1.0126(2) 0.0616(15) Uani 1 1 d .
H41 H -0.0809 0.2120 0.9890 0.074 Uiso 1 1 calc R
C42 C -0.0047(7) 0.2323(6) 1.0698(3) 0.086(2) Uani 1 1 d .
H42 H -0.0636 0.2060 1.0846 0.104 Uiso 1 1 calc R
C43 C 0.0926(7) 0.2669(6) 1.1045(3) 0.086(2) Uani 1 1 d .
H43 H 0.1000 0.2640 1.1429 0.103 Uiso 1 1 calc R
C44 C 0.1791(6) 0.3055(6) 1.0830(3) 0.0793(19) Uani 1 1 d .
H44 H 0.2455 0.3281 1.1069 0.095 Uiso 1 1 calc R
C45 C 0.1682(5) 0.3109(5) 1.0261(2) 0.0583(14) Uani 1 1 d .
H45 H 0.2274 0.3377 1.0119 0.070 Uiso 1 1 calc R
C46 C 0.2354(4) -0.0364(4) 0.8877(2) 0.0447(11) Uani 1 1 d .
C47 C 0.2962(5) -0.1182(4) 0.9175(3) 0.0607(15) Uani 1 1 d .
H47 H 0.3366 -0.1056 0.9537 0.073 Uiso 1 1 calc R
C48 C 0.2982(6) -0.2193(5) 0.8945(3) 0.0743(18) Uani 1 1 d .
H48 H 0.3400 -0.2737 0.9153 0.089 Uiso 1 1 calc R
C49 C 0.2404(6) -0.2390(5) 0.8426(3) 0.0750(19) Uani 1 1 d .
H49 H 0.2416 -0.3072 0.8275 0.090 Uiso 1 1 calc R
C50 C 0.1792(6) -0.1592(5) 0.8114(3) 0.0743(18) Uani 1 1 d .
H50 H 0.1392 -0.1730 0.7752 0.089 Uiso 1 1 calc R
C51 C 0.1776(5) -0.0591(5) 0.8339(2) 0.0586(14) Uani 1 1 d .
H51 H 0.1366 -0.0050 0.8125 0.070 Uiso 1 1 calc R
C52 C 0.2736(4) 0.0756(4) 0.9912(2) 0.0443(11) Uani 1 1 d .
C53 C 0.3700(5) 0.1137(5) 1.0248(2) 0.0686(18) Uani 1 1 d .
H53 H 0.4179 0.1566 1.0095 0.082 Uiso 1 1 calc R
C54 C 0.3988(6) 0.0897(6) 1.0821(2) 0.081(2) Uani 1 1 d .
H54 H 0.4657 0.1150 1.1044 0.098 Uiso 1 1 calc R
C55 C 0.3268(6) 0.0288(6) 1.1043(2) 0.0716(17) Uani 1 1 d .
H55 H 0.3451 0.0118 1.1421 0.086 Uiso 1 1 calc R
C56 C 0.2291(6) -0.0071(6) 1.0721(3) 0.0775(19) Uani 1 1 d .
H56 H 0.1793 -0.0463 1.0881 0.093 Uiso 1 1 calc R
C57 C 0.2029(5) 0.0141(5) 1.0157(2) 0.0636(16) Uani 1 1 d .
H57 H 0.1367 -0.0133 0.9936 0.076 Uiso 1 1 calc R
O11 O 0.2077(5) 0.5622(4) 0.9681(2) 0.0884(14) Uani 1 1 d .
O12 O -0.0233(4) 0.4978(4) 0.8038(2) 0.0918(16) Uani 1 1 d .
O21 O 0.5737(4) 0.2178(4) 0.9534(2) 0.0875(15) Uani 1 1 d .
O22 O 0.4052(5) 0.0569(4) 0.7997(2) 0.0922(15) Uani 1 1 d .
O31 O 0.3950(6) 0.2693(5) 0.7097(2) 0.122(2) Uani 1 1 d .
O32 O 0.4903(6) 0.5765(5) 0.8134(3) 0.134(3) Uani 1 1 d .
O33 O 0.1268(5) 0.4904(4) 0.7083(2) 0.0989(17) Uani 1 1 d .
C1S C 0.5123 0.4348 0.9748 0.215 Uani 0.50 1 d P
H1S1 H 0.5827 0.3967 0.9771 0.258 Uiso 0.50 1 calc PR
H1S2 H 0.4552 0.4026 0.9456 0.258 Uiso 0.50 1 calc PR
Cl1S Cl 0.5298 0.5736 0.9594 0.188 Uani 1 1 d .

loop_
_atom_site_aniso_label
_atom_site_aniso_U_11
_atom_site_aniso_U_22
_atom_site_aniso_U_33
_atom_site_aniso_U_23
_atom_site_aniso_U_13
_atom_site_aniso_U_12
Ru1 0.0424(2) 0.0372(2) 0.0386(2) 0.00402(16) 0.01171(18) 0.00251(16)
Ru2 0.0391(2) 0.0403(2) 0.0368(2) 0.00702(16) 0.01004(17) 0.00302(16)
Ru3 0.0544(3) 0.0496(3) 0.0483(3) 0.01655(19) 0.0221(2) 0.00873(19)
P1 0.0385(7) 0.0386(7) 0.0356(6) -0.0003(5) 0.0095(5) 0.0004(5)
P2 0.0387(7) 0.0369(6) 0.0337(6) 0.0030(5) 0.0069(5) 0.0009(5)
C4 0.043(3) 0.040(3) 0.040(3) 0.004(2) 0.011(2) 0.007(2)
C5 0.067(4) 0.045(3) 0.051(3) 0.003(2) 0.011(3) 0.010(3)
C6 0.043(3) 0.036(2) 0.037(2) -0.0002(19) 0.009(2) -0.004(2)
C11 0.064(4) 0.039(3) 0.060(3) 0.000(3) 0.016(3) 0.000(2)
C12 0.058(3) 0.059(3) 0.052(3) 0.009(3) 0.014(3) 0.010(3)
C21 0.036(3) 0.062(3) 0.052(3) 0.014(2) 0.007(2) 0.000(2)
C22 0.069(4) 0.051(3) 0.050(3) 0.004(3) 0.023(3) 0.004(3)
C31 0.100(5) 0.071(4) 0.049(3) 0.018(3) 0.029(3) 0.024(4)
C32 0.082(5) 0.061(4) 0.099(5) 0.024(4) 0.045(4) 0.002(4)
C33 0.071(4) 0.064(4) 0.060(4) 0.026(3) 0.024(3) 0.015(3)
C34 0.036(3) 0.051(3) 0.050(3) 0.003(2) 0.014(2) 0.003(2)
C35 0.053(3) 0.060(4) 0.056(3) 0.000(3) 0.004(3) 0.002(3)
C36 0.050(4) 0.085(5) 0.078(4) -0.002(4) -0.003(3) -0.001(3)
C37 0.043(4) 0.107(6) 0.109(6) 0.009(5) 0.007(4) 0.007(4)
C38 0.058(4) 0.110(6) 0.128(7) -0.024(5) 0.019(5) 0.029(4)
C39 0.054(4) 0.094(5) 0.091(5) -0.030(4) 0.011(3) 0.016(3)
C40 0.057(3) 0.044(3) 0.041(3) -0.004(2) 0.020(2) -0.003(2)
C41 0.063(4) 0.076(4) 0.051(3) 0.004(3) 0.024(3) -0.006(3)
C42 0.103(6) 0.109(6) 0.063(4) 0.006(4) 0.052(4) -0.008(5)
C43 0.120(6) 0.101(6) 0.041(3) -0.004(3) 0.028(4) -0.012(5)
C44 0.095(5) 0.086(5) 0.052(4) -0.002(3) 0.004(3) -0.015(4)
C45 0.070(4) 0.059(3) 0.045(3) 0.002(3) 0.012(3) -0.012(3)
C46 0.044(3) 0.038(3) 0.054(3) 0.002(2) 0.015(2) -0.003(2)
C47 0.064(4) 0.047(3) 0.071(4) 0.005(3) 0.013(3) 0.011(3)
C48 0.083(5) 0.040(3) 0.098(5) 0.011(3) 0.016(4) 0.017(3)
C49 0.085(5) 0.041(3) 0.100(5) -0.020(3) 0.023(4) -0.001(3)
C50 0.087(5) 0.059(4) 0.070(4) -0.023(3) 0.002(3) -0.003(3)
C51 0.070(4) 0.052(3) 0.050(3) -0.008(3) 0.004(3) 0.009(3)
C52 0.048(3) 0.046(3) 0.039(3) 0.007(2) 0.010(2) 0.006(2)
C53 0.057(4) 0.105(5) 0.042(3) 0.009(3) 0.007(3) -0.025(3)
C54 0.071(4) 0.125(6) 0.042(3) 0.012(3) -0.002(3) -0.020(4)
C55 0.080(4) 0.092(5) 0.042(3) 0.017(3) 0.014(3) 0.003(4)
C56 0.089(5) 0.090(5) 0.057(4) 0.022(3) 0.023(4) -0.016(4)
C57 0.067(4) 0.074(4) 0.047(3) 0.011(3) 0.005(3) -0.024(3)
O11 0.126(4) 0.054(3) 0.088(3) -0.026(3) 0.030(3) -0.003(3)
O12 0.081(3) 0.102(4) 0.089(3) 0.039(3) 0.012(3) 0.041(3)
O21 0.050(3) 0.120(4) 0.085(3) 0.026(3) -0.002(2) -0.001(2)
O22 0.126(4) 0.073(3) 0.093(3) -0.010(3) 0.058(3) 0.018(3)
O31 0.184(6) 0.126(5) 0.071(3) 0.012(3) 0.061(4) 0.066(4)
O32 0.135(5) 0.094(4) 0.192(7) 0.012(4) 0.075(5) -0.044(4)
O33 0.101(4) 0.103(4) 0.088(3) 0.052(3) 0.011(3) 0.030(3)
C1S 0.147 0.298 0.194 -0.144 0.025 0.018
Cl1S 0.126 0.263 0.154 -0.061 -0.014 0.063

loop_
_atom_type_symbol
_atom_type_description
_atom_type_scat_dispersion_real
_atom_type_scat_dispersion_imag
_atom_type_scat_source
C C 0.0033 0.0016 'International Tables Vol C Tables 4.2.6.8 and 6.1.1.4'
H H 0.0000 0.0000 'International Tables Vol C Tables 4.2.6.8 and 6.1.1.4'
O O 0.0106 0.0060 'International Tables Vol C Tables 4.2.6.8 and 6.1.1.4'
P P 0.1023 0.0942 'International Tables Vol C Tables 4.2.6.8 and 6.1.1.4'
Ru Ru -1.2594 0.8363 'International Tables Vol C Tables 4.2.6.8 and 6.1.1.4'
Cl Cl 0.1484 0.1585 'International Tables Vol C Tables 4.2.6.8 and 6.1.1.4'

loop_
_geom_angle_atom_site_label_1
_geom_angle_atom_site_label_2
_geom_angle_atom_site_label_3
_geom_angle
_geom_angle_site_symmetry_1
_geom_angle_site_symmetry_3
C12 Ru1 C11 94.7(2) . .
C12 Ru1 C4 95.4(2) . .
C11 Ru1 C4 164.6(2) . .
C12 Ru1 P1 91.85(18) . .
C11 Ru1 P1 96.69(16) . .
C4 Ru1 P1 94.56(14) . .
C12 Ru1 Ru3 95.42(16) . .
C11 Ru1 Ru3 119.51(16) . .
C4 Ru1 Ru3 47.86(13) . .
P1 Ru1 Ru3 142.19(3) . .
C12 Ru1 Ru2 141.88(17) . .
C11 Ru1 Ru2 122.25(16) . .
C4 Ru1 Ru2 46.49(13) . .
P1 Ru1 Ru2 92.64(3) . .
Ru3 Ru1 Ru2 60.019(13) . .
C12 Ru1 H1 177.3(19) . .
C11 Ru1 H1 85.1(19) . .
C4 Ru1 H1 84.3(18) . .
P1 Ru1 H1 90.9(18) . .
Ru3 Ru1 H1 82.3(18) . .
Ru2 Ru1 H1 37.8(18) . .
C12 Ru1 H2 90.4(16) . .
C11 Ru1 H2 82.2(16) . .
C4 Ru1 H2 86.2(16) . .
P1 Ru1 H2 177.5(16) . .
Ru3 Ru1 H2 38.4(16) . .
Ru2 Ru1 H2 86.2(16) . .
H1 Ru1 H2 87(2) . .
C22 Ru2 C21 93.2(2) . .
C22 Ru2 C4 95.7(2) . .
C21 Ru2 C4 161.2(2) . .
C22 Ru2 P2 92.62(17) . .
C21 Ru2 P2 100.50(15) . .
C4 Ru2 P2 95.64(14) . .
C22 Ru2 Ru3 96.18(16) . .
C21 Ru2 Ru3 114.97(15) . .
C4 Ru2 Ru3 47.57(13) . .
P2 Ru2 Ru3 142.77(3) . .
C22 Ru2 Ru1 141.86(18) . .
C21 Ru2 Ru1 122.90(17) . .
C4 Ru2 Ru1 46.18(13) . .
P2 Ru2 Ru1 92.39(3) . .
Ru3 Ru2 Ru1 59.534(13) . .
C22 Ru2 H1 175.7(17) . .
C21 Ru2 H1 89.8(17) . .
C4 Ru2 H1 80.5(17) . .
P2 Ru2 H1 89.9(17) . .
Ru3 Ru2 H1 79.7(17) . .
Ru1 Ru2 H1 34.4(17) . .
C22 Ru2 H3 97.3(19) . .
C21 Ru2 H3 77.2(19) . .
C4 Ru2 H3 85.3(19) . .
P2 Ru2 H3 169.9(19) . .
Ru3 Ru2 H3 37.8(18) . .
Ru1 Ru2 H3 81.0(19) . .
H1 Ru2 H3 80(3) . .
C31 Ru3 C33 90.7(3) . .
C31 Ru3 C32 98.0(3) . .
C33 Ru3 C32 100.7(3) . .
C31 Ru3 C4 98.0(2) . .
C33 Ru3 C4 91.8(2) . .
C32 Ru3 C4 159.5(2) . .
C31 Ru3 Ru1 144.4(2) . .
C33 Ru3 Ru1 93.56(17) . .
C32 Ru3 Ru1 115.8(2) . .
C4 Ru3 Ru1 46.61(13) . .
C31 Ru3 Ru2 94.21(18) . .
C33 Ru3 Ru2 138.45(19) . .
C32 Ru3 Ru2 119.3(2) . .
C4 Ru3 Ru2 46.65(13) . .
Ru1 Ru3 Ru2 60.447(13) . .
C31 Ru3 H2 176.5(16) . .
C33 Ru3 H2 91.0(16) . .
C32 Ru3 H2 78.7(16) . .
C4 Ru3 H2 85.0(16) . .
Ru1 Ru3 H2 38.4(16) . .
Ru2 Ru3 H2 86.6(16) . .
C31 Ru3 H3 93(2) . .
C33 Ru3 H3 177(2) . .
C32 Ru3 H3 79(2) . .
C4 Ru3 H3 87(2) . .
Ru1 Ru3 H3 83.5(19) . .
Ru2 Ru3 H3 41(2) . .
H2 Ru3 H3 86(3) . .
C40 P1 C34 102.7(2) . .
C40 P1 C6 101.5(2) . .
C34 P1 C6 104.5(2) . .
C40 P1 Ru1 119.34(17) . .
C34 P1 Ru1 114.40(16) . .
C6 P1 Ru1 112.52(15) . .
C46 P2 C6 102.6(2) . .
C46 P2 C52 101.9(2) . .
C6 P2 C52 102.4(2) . .
C46 P2 Ru2 115.43(16) . .
C6 P2 Ru2 111.52(15) . .
C52 P2 Ru2 120.79(17) . .
C5 C4 Ru1 131.7(4) . .
C5 C4 Ru2 130.9(3) . .
Ru1 C4 Ru2 87.34(18) . .
C5 C4 Ru3 120.2(3) . .
Ru1 C4 Ru3 85.53(18) . .
Ru2 C4 Ru3 85.78(18) . .
C4 C5 H5A 109.5 . .
C4 C5 H5B 109.5 . .
H5A C5 H5B 109.5 . .
C4 C5 H5C 109.5 . .
H5A C5 H5C 109.5 . .
H5B C5 H5C 109.5 . .
P1 C6 P2 113.8(2) . .
P1 C6 H6A 108.8 . .
P2 C6 H6A 108.8 . .
P1 C6 H6B 108.8 . .
P2 C6 H6B 108.8 . .
H6A C6 H6B 107.7 . .
O11 C11 Ru1 176.5(5) . .
O12 C12 Ru1 178.8(5) . .
O21 C21 Ru2 172.2(5) . .
O22 C22 Ru2 179.1(6) . .
O31 C31 Ru3 178.8(6) . .
O32 C32 Ru3 178.7(8) . .
O33 C33 Ru3 177.4(6) . .
C35 C34 C39 117.9(5) . .
C35 C34 P1 123.0(4) . .
C39 C34 P1 118.9(4) . .
C36 C35 C34 121.6(6) . .
C36 C35 H35 119.2 . .
C34 C35 H35 119.2 . .
C37 C36 C35 119.2(6) . .
C37 C36 H36 120.4 . .
C35 C36 H36 120.4 . .
C36 C37 C38 120.0(6) . .
C36 C37 H37 120.0 . .
C38 C37 H37 120.0 . .
C39 C38 C37 120.8(7) . .
C39 C38 H38 119.6 . .
C37 C38 H38 119.6 . .
C38 C39 C34 120.4(7) . .
C38 C39 H39 119.8 . .
C34 C39 H39 119.8 . .
C45 C40 C41 117.9(5) . .
C45 C40 P1 120.3(4) . .
C41 C40 P1 121.5(4) . .
C40 C41 C42 121.0(6) . .
C40 C41 H41 119.5 . .
C42 C41 H41 119.5 . .
C43 C42 C41 119.5(6) . .
C43 C42 H42 120.3 . .
C41 C42 H42 120.3 . .
C44 C43 C42 120.5(6) . .
C44 C43 H43 119.8 . .
C42 C43 H43 119.8 . .
C43 C44 C45 120.0(7) . .
C43 C44 H44 120.0 . .
C45 C44 H44 120.0 . .
C44 C45 C40 121.1(6) . .
C44 C45 H45 119.5 . .
C40 C45 H45 119.5 . .
C47 C46 C51 117.2(5) . .
C47 C46 P2 121.9(4) . .
C51 C46 P2 120.8(4) . .
C46 C47 C48 121.0(6) . .
C46 C47 H47 119.5 . .
C48 C47 H47 119.5 . .
C49 C48 C47 120.3(6) . .
C49 C48 H48 119.8 . .
C47 C48 H48 119.8 . .
C48 C49 C50 120.4(6) . .
C48 C49 H49 119.8 . .
C50 C49 H49 119.8 . .
C51 C50 C49 119.5(6) . .
C51 C50 H50 120.3 . .
C49 C50 H50 120.3 . .
C50 C51 C46 121.6(6) . .
C50 C51 H51 119.2 . .
C46 C51 H51 119.2 . .
C53 C52 C57 117.6(5) . .
C53 C52 P2 122.2(4) . .
C57 C52 P2 120.1(4) . .
C52 C53 C54 121.6(6) . .
C52 C53 H53 119.2 . .
C54 C53 H53 119.2 . .
C55 C54 C53 118.7(6) . .
C55 C54 H54 120.7 . .
C53 C54 H54 120.7 . .
C56 C55 C54 120.8(6) . .
C56 C55 H55 119.6 . .
C54 C55 H55 119.6 . .
C55 C56 C57 120.2(6) . .
C55 C56 H56 119.9 . .
C57 C56 H56 119.9 . .
C56 C57 C52 121.1(6) . .
C56 C57 H57 119.5 . .
C52 C57 H57 119.5 . .
Cl1S C1S Cl1S 108.4 . 3_667
Cl1S C1S H1S1 110.0 . .
Cl1S C1S H1S1 110.0 3_667 .
Cl1S C1S H1S2 110.0 . .
Cl1S C1S H1S2 110.0 3_667 .
H1S1 C1S H1S2 108.4 . .
C1S Cl1S C1S 71.6 . 3_667

loop_
_geom_bond_atom_site_label_1
_geom_bond_atom_site_label_2
_geom_bond_distance
_geom_bond_site_symmetry_2
Ru1 C12 1.880(6) .
Ru1 C11 1.956(6) .
Ru1 C4 2.070(5) .
Ru1 P1 2.3056(13) .
Ru1 Ru3 2.8392(5) .
Ru1 Ru2 2.8655(5) .
Ru1 H1 1.70(5) .
Ru1 H2 1.81(5) .
Ru2 C22 1.874(6) .
Ru2 C21 1.930(5) .
Ru2 C4 2.080(5) .
Ru2 P2 2.3210(12) .
Ru2 Ru3 2.8533(5) .
Ru2 H1 1.84(5) .
Ru2 H3 1.90(6) .
Ru3 C31 1.902(6) .
Ru3 C33 1.906(6) .
Ru3 C32 1.983(8) .
Ru3 C4 2.112(5) .
Ru3 H2 1.81(5) .
Ru3 H3 1.79(6) .
P1 C40 1.828(5) .
P1 C34 1.830(5) .
P1 C6 1.830(5) .
P2 C46 1.831(5) .
P2 C6 1.834(5) .
P2 C52 1.838(5) .
C4 C5 1.507(7) .
C5 H5A 0.9600 .
C5 H5B 0.9600 .
C5 H5C 0.9600 .
C6 H6A 0.9700 .
C6 H6B 0.9700 .
C11 O11 1.120(6) .
C12 O12 1.134(6) .
C21 O21 1.141(6) .
C22 O22 1.145(6) .
C31 O31 1.114(7) .
C32 O32 1.107(8) .
C33 O33 1.116(7) .
C34 C35 1.377(7) .
C34 C39 1.386(8) .
C35 C36 1.377(8) .
C35 H35 0.9300 .
C36 C37 1.365(10) .
C36 H36 0.9300 .
C37 C38 1.368(10) .
C37 H37 0.9300 .
C38 C39 1.362(9) .
C38 H38 0.9300 .
C39 H39 0.9300 .
C40 C45 1.382(8) .
C40 C41 1.383(7) .
C41 C42 1.386(8) .
C41 H41 0.9300 .
C42 C43 1.366(10) .
C42 H42 0.9300 .
C43 C44 1.364(10) .
C43 H43 0.9300 .
C44 C45 1.376(8) .
C44 H44 0.9300 .
C45 H45 0.9300 .
C46 C47 1.375(7) .
C46 C51 1.382(7) .
C47 C48 1.387(8) .
C47 H47 0.9300 .
C48 C49 1.336(9) .
C48 H48 0.9300 .
C49 C50 1.373(9) .
C49 H49 0.9300 .
C50 C51 1.371(8) .
C50 H50 0.9300 .
C51 H51 0.9300 .
C52 C53 1.363(8) .
C52 C57 1.385(7) .
C53 C54 1.405(8) .
C53 H53 0.9300 .
C54 C55 1.362(9) .
C54 H54 0.9300 .
C55 C56 1.350(9) .
C55 H55 0.9300 .
C56 C57 1.380(8) .
C56 H56 0.9300 .
C57 H57 0.9300 .
C1S Cl1S 1.7978 .
C1S Cl1S 1.8020 3_667
C1S H1S1 0.9700 .
C1S H1S2 0.9700 .
Cl1S C1S 1.8021 3_667
